data_4310747
loop_
_publ_author_name
'Zuzanna T. Cygan'
'Jeff W. Kampf'
'Mark M. Banaszak Holl'

_publ_section_title
;
 Insertion of SO2 into a Sulfide-Bridged M-Ge Bond: Synthesis,
 Characterization, and Reactivity of the O-Germyl-S-sulfoxylate
;
_journal_name_full 'Inorganic Chemistry'
_journal_page_first 2057
_journal_page_last 2063
_journal_paper_doi 10.1021/ic0353155
_journal_volume 43
_journal_year 2004
_chemical_formula_sum 'C30 H87 Ge2 N4 O2 P Pd S3 Si8'
_chemical_formula_weight 1139.49
_chemical_name_systematic
;

 ?

;
_space_group_IT_number 2
_symmetry_cell_setting triclinic
_symmetry_space_group_name_Hall '-P 1'
_symmetry_space_group_name_H-M 'P -1'
_atom_sites_solution_hydrogens geom
_atom_sites_solution_primary direct
_atom_sites_solution_secondary difmap
_audit_creation_method SHELXL-97
_cell_angle_alpha 76.298(2)
_cell_angle_beta 78.385(2)
_cell_angle_gamma 64.863(2)
_cell_formula_units_Z 2
_cell_length_a 11.6210(14)
_cell_length_b 13.5478(16)
_cell_length_c 20.595(3)
_cell_measurement_reflns_used 6803
_cell_measurement_temperature 158(2)
_cell_measurement_theta_max 26.29
_cell_measurement_theta_min 3.52
_cell_volume 2833.1(6)
_computing_cell_refinement 'Bruker SMART'
_computing_data_collection 'Bruker SMART'
_computing_data_reduction 'Bruker SHELXTL'
_computing_molecular_graphics 'Bruker SHELXTL'
_computing_publication_material 'Bruker SHELXTL'
_computing_structure_refinement 'Bruker SHELXTL'
_computing_structure_solution 'Bruker SHELXTL'
_diffrn_ambient_temperature 158(2)
_diffrn_detector_area_resol_mean 0.75
_diffrn_measured_fraction_theta_full 0.982
_diffrn_measured_fraction_theta_max 0.982
_diffrn_measurement_device_type 'CCD area detector'
_diffrn_measurement_method 'phi and omega scans'
_diffrn_radiation_monochromator graphite
_diffrn_radiation_source 'fine-focus sealed tube'
_diffrn_radiation_type MoK\a
_diffrn_radiation_wavelength 0.71073
_diffrn_reflns_av_R_equivalents 0.0174
_diffrn_reflns_av_sigmaI/netI 0.0180
_diffrn_reflns_limit_h_max 15
_diffrn_reflns_limit_h_min -15
_diffrn_reflns_limit_k_max 18
_diffrn_reflns_limit_k_min -17
_diffrn_reflns_limit_l_max 27
_diffrn_reflns_limit_l_min -27
_diffrn_reflns_number 36064
_diffrn_reflns_theta_full 28.30
_diffrn_reflns_theta_max 28.30
_diffrn_reflns_theta_min 3.35
_exptl_absorpt_coefficient_mu 1.705
_exptl_absorpt_correction_T_max 0.583
_exptl_absorpt_correction_T_min 0.470
_exptl_absorpt_correction_type multi-scan
_exptl_crystal_colour yellow
_exptl_crystal_density_diffrn 1.336
_exptl_crystal_density_method 'not measured'
_exptl_crystal_description irregular
_exptl_crystal_F_000 1192
_exptl_crystal_size_max 0.44
_exptl_crystal_size_mid 0.46
_exptl_crystal_size_min 0.60
_refine_diff_density_max 0.952
_refine_diff_density_min -0.705
_refine_diff_density_rms 0.059
_refine_ls_extinction_method none
_refine_ls_goodness_of_fit_ref 1.054
_refine_ls_hydrogen_treatment mixed
_refine_ls_matrix_type full
_refine_ls_number_parameters 500
_refine_ls_number_reflns 13818
_refine_ls_number_restraints 0
_refine_ls_restrained_S_all 1.054
_refine_ls_R_factor_all 0.0258
_refine_ls_R_factor_gt 0.0221
_refine_ls_shift/su_max 0.002
_refine_ls_shift/su_mean 0.000
_refine_ls_structure_factor_coef Fsqd
_refine_ls_weighting_details 'calc w=1/[\s^2^(Fo^2^)+(0.0216P)^2^+2.2540P] where P=(Fo^2^+2Fc^2^)/3'
_refine_ls_weighting_scheme calc
_refine_ls_wR_factor_gt 0.0546
_refine_ls_wR_factor_ref 0.0565
_reflns_number_gt 12595
_reflns_number_total 13818
_reflns_threshold_expression >2sigma(I)
_cod_data_source_file ic0353155si20031113_034100_2.cif
_cod_data_source_block 3
_cod_depositor_comments
;
The following automatic conversions were performed:
'_symmetry_cell_setting' value 'Triclinic' changed to 'triclinic'
according to '/home/saulius/struct/CIF-dictionaries/cif_core.dic'
dictionary named 'cif_core.dic' version 2.4.1 from 2010-06-29.

Automatic conversion script
Id: cif_fix_enum 1527 2010-12-29 10:47:43Z saulius 
;
_cod_database_code 4310747

loop_
_symmetry_equiv_pos_as_xyz
'x, y, z'
'-x, -y, -z'

loop_
_atom_site_label
_atom_site_type_symbol
_atom_site_fract_x
_atom_site_fract_y
_atom_site_fract_z
_atom_site_U_iso_or_equiv
_atom_site_adp_type
_atom_site_occupancy
_atom_site_symmetry_multiplicity
_atom_site_calc_flag
_atom_site_refinement_flags
_atom_site_disorder_assembly
_atom_site_disorder_group
Pd1 Pd 0.689364(11) 0.436570(9) 0.165365(6) 0.01634(3) Uani 1 1 d . . .
Ge1 Ge 0.458194(15) 0.706121(13) 0.174856(8) 0.01597(4) Uani 1 1 d . . .
Ge2 Ge 0.760099(15) 0.299693(13) 0.330534(8) 0.01661(4) Uani 1 1 d . . .
S1 S 0.64153(4) 0.52317(3) 0.25631(2) 0.01580(11) Uani 0.9294(15) 1 d P A 1
S1A S 0.5468(2) 0.4821(5) 0.25927(10) 0.0247(16) Uani 0.0706(15) 1 d P A 2
S2 S 0.54680(4) 0.59214(3) 0.103132(19) 0.02064(8) Uani 1 1 d . A .
S3 S 0.81923(4) 0.27054(3) 0.22704(2) 0.02361(8) Uani 1 1 d . A .
P1 P 0.75893(4) 0.34319(3) 0.07543(2) 0.02106(8) Uani 1 1 d . A .
Si1 Si 0.18628(4) 0.90072(4) 0.15065(2) 0.02362(10) Uani 1 1 d . . .
Si2 Si 0.20729(5) 0.67482(4) 0.22581(3) 0.02865(11) Uani 1 1 d . . .
Si3 Si 0.65130(5) 0.80713(4) 0.10180(3) 0.02725(10) Uani 1 1 d . . .
Si4 Si 0.52390(6) 0.85321(5) 0.24399(3) 0.03457(12) Uani 1 1 d . . .
Si5 Si 0.52107(5) 0.24490(4) 0.38002(3) 0.02974(11) Uani 1 1 d . . .
Si6 Si 0.78301(5) 0.07328(4) 0.41543(3) 0.02504(10) Uani 1 1 d . . .
Si7 Si 0.83230(5) 0.36972(4) 0.44442(3) 0.02622(10) Uani 1 1 d . . .
Si8 Si 1.01715(5) 0.32579(4) 0.31659(3) 0.02570(10) Uani 1 1 d . . .
O1 O 0.49655(11) 0.61275(9) 0.25699(6) 0.0211(2) Uani 1 1 d . A .
O2 O 0.62497(11) 0.43750(9) 0.32128(6) 0.0229(2) Uani 1 1 d . A .
N1 N 0.28311(13) 0.76519(11) 0.18455(7) 0.0196(3) Uani 1 1 d . A .
N2 N 0.53496(14) 0.80153(11) 0.17067(8) 0.0231(3) Uani 1 1 d . A .
N3 N 0.87737(13) 0.32057(11) 0.36731(7) 0.0201(3) Uani 1 1 d . A .
N4 N 0.68418(13) 0.21083(12) 0.38502(7) 0.0224(3) Uani 1 1 d . A .
C1 C 0.93277(18) 0.26625(16) 0.06281(10) 0.0318(4) Uani 1 1 d . . .
H1A H 0.9556 0.1952 0.0946 0.0716(10) Uiso 1 1 calc R A .
H1B H 0.9566 0.2487 0.0167 0.0716(10) Uiso 1 1 calc R . .
C2 C 1.01196(19) 0.3262(2) 0.07234(11) 0.0392(5) Uani 1 1 d . A .
H2A H 0.9898 0.3970 0.0414 0.0716(10) Uiso 1 1 calc R . .
H2B H 1.1031 0.2805 0.0629 0.0716(10) Uiso 1 1 calc R . .
H2C H 0.9938 0.3395 0.1188 0.0716(10) Uiso 1 1 calc R . .
C3 C 0.6953(2) 0.23647(15) 0.09074(10) 0.0323(4) Uani 1 1 d . . .
H3A H 0.7339 0.1911 0.0546 0.0716(10) Uiso 1 1 calc R A .
H3B H 0.7207 0.1872 0.1339 0.0716(10) Uiso 1 1 calc R . .
C4 C 0.5496(2) 0.28404(19) 0.09337(12) 0.0404(5) Uani 1 1 d . A .
H4A H 0.5110 0.3356 0.1255 0.0716(10) Uiso 1 1 calc R . .
H4B H 0.5198 0.2237 0.1077 0.0716(10) Uiso 1 1 calc R . .
H4C H 0.5246 0.3233 0.0486 0.0716(10) Uiso 1 1 calc R . .
C5 C 0.71484(19) 0.42091(15) -0.00785(9) 0.0279(4) Uani 1 1 d . . .
H5A H 0.7353 0.3676 -0.0383 0.0716(10) Uiso 1 1 calc R A .
H5B H 0.6212 0.4641 -0.0041 0.0716(10) Uiso 1 1 calc R . .
C6 C 0.7812(2) 0.49992(17) -0.03963(10) 0.0350(4) Uani 1 1 d . A .
H6A H 0.7701 0.5475 -0.0077 0.0716(10) Uiso 1 1 calc R . .
H6B H 0.7433 0.5458 -0.0806 0.0716(10) Uiso 1 1 calc R . .
H6C H 0.8726 0.4571 -0.0509 0.0716(10) Uiso 1 1 calc R . .
C7 C 0.1299(3) 0.9058(2) 0.07156(14) 0.0731(10) Uani 1 1 d . A .
H7A H 0.2037 0.8778 0.0382 0.0716(10) Uiso 1 1 calc R . .
H7B H 0.0758 0.9824 0.0542 0.0716(10) Uiso 1 1 calc R . .
H7C H 0.0803 0.8599 0.0803 0.0716(10) Uiso 1 1 calc R . .
C8 C 0.2666(2) 0.9989(2) 0.12951(19) 0.0692(10) Uani 1 1 d . A .
H8A H 0.2968 1.0014 0.1700 0.0716(10) Uiso 1 1 calc R . .
H8B H 0.2058 1.0728 0.1122 0.0716(10) Uiso 1 1 calc R . .
H8C H 0.3395 0.9743 0.0951 0.0716(10) Uiso 1 1 calc R . .
C9 C 0.0483(2) 0.96142(19) 0.21320(13) 0.0497(6) Uani 1 1 d . A .
H9A H -0.0085 0.9221 0.2211 0.0716(10) Uiso 1 1 calc R . .
H9B H 0.0012 1.0398 0.1959 0.0716(10) Uiso 1 1 calc R . .
H9C H 0.0796 0.9543 0.2555 0.0716(10) Uiso 1 1 calc R . .
C10 C 0.0574(2) 0.7099(2) 0.18800(18) 0.0627(8) Uani 1 1 d . A .
H10A H 0.0022 0.7883 0.1878 0.0716(10) Uiso 1 1 calc R . .
H10B H 0.0119 0.6644 0.2147 0.0716(10) Uiso 1 1 calc R . .
H10C H 0.0799 0.6952 0.1417 0.0716(10) Uiso 1 1 calc R . .
C11 C 0.3043(2) 0.52816(16) 0.21606(12) 0.0377(5) Uani 1 1 d . A .
H11A H 0.3272 0.5233 0.1681 0.0716(10) Uiso 1 1 calc R . .
H11B H 0.2545 0.4836 0.2371 0.0716(10) Uiso 1 1 calc R . .
H11C H 0.3824 0.5004 0.2379 0.0716(10) Uiso 1 1 calc R . .
C12 C 0.1694(3) 0.6820(2) 0.31646(13) 0.0617(8) Uani 1 1 d . A .
H12A H 0.2486 0.6594 0.3362 0.0716(10) Uiso 1 1 calc R . .
H12B H 0.1263 0.6323 0.3388 0.0716(10) Uiso 1 1 calc R . .
H12C H 0.1130 0.7580 0.3225 0.0716(10) Uiso 1 1 calc R . .
C13 C 0.80271(18) 0.68009(17) 0.10850(10) 0.0334(4) Uani 1 1 d . A .
H13A H 0.8319 0.6664 0.1525 0.0716(10) Uiso 1 1 calc R . .
H13B H 0.8684 0.6906 0.0728 0.0716(10) Uiso 1 1 calc R . .
H13C H 0.7872 0.6166 0.1037 0.0716(10) Uiso 1 1 calc R . .
C14 C 0.5887(2) 0.83179(18) 0.02007(10) 0.0384(5) Uani 1 1 d . A .
H14A H 0.5670 0.7701 0.0183 0.0716(10) Uiso 1 1 calc R . .
H14B H 0.6542 0.8373 -0.0172 0.0716(10) Uiso 1 1 calc R . .
H14C H 0.5120 0.9008 0.0163 0.0716(10) Uiso 1 1 calc R . .
C15 C 0.6989(2) 0.9247(2) 0.09729(14) 0.0479(6) Uani 1 1 d . A .
H15A H 0.6234 0.9946 0.0928 0.0716(10) Uiso 1 1 calc R . .
H15B H 0.7627 0.9261 0.0583 0.0716(10) Uiso 1 1 calc R . .
H15C H 0.7355 0.9150 0.1384 0.0716(10) Uiso 1 1 calc R . .
C16 C 0.3906(2) 0.8392(2) 0.30721(12) 0.0487(6) Uani 1 1 d . A .
H16A H 0.3107 0.8744 0.2864 0.0716(10) Uiso 1 1 calc R . .
H16B H 0.3821 0.8753 0.3450 0.0716(10) Uiso 1 1 calc R . .
H16C H 0.4086 0.7607 0.3236 0.0716(10) Uiso 1 1 calc R . .
C17 C 0.6769(3) 0.7768(2) 0.28275(15) 0.0563(7) Uani 1 1 d . A .
H17A H 0.6925 0.6982 0.2956 0.0716(10) Uiso 1 1 calc R . .
H17B H 0.6708 0.8067 0.3228 0.0716(10) Uiso 1 1 calc R . .
H17C H 0.7475 0.7855 0.2502 0.0716(10) Uiso 1 1 calc R . .
C18 C 0.4942(3) 1.0036(2) 0.22784(18) 0.0632(8) Uani 1 1 d . A .
H18A H 0.5762 1.0117 0.2164 0.0716(10) Uiso 1 1 calc R . .
H18B H 0.4486 1.0356 0.2683 0.0716(10) Uiso 1 1 calc R . .
H18C H 0.4424 1.0422 0.1904 0.0716(10) Uiso 1 1 calc R . .
C19 C 0.5024(2) 0.24475(18) 0.29180(13) 0.0430(5) Uani 1 1 d . A .
H19A H 0.5269 0.3016 0.2609 0.0716(10) Uiso 1 1 calc R . .
H19B H 0.4129 0.2605 0.2887 0.0716(10) Uiso 1 1 calc R . .
H19C H 0.5574 0.1720 0.2796 0.0716(10) Uiso 1 1 calc R . .
C20 C 0.41135(19) 0.37882(19) 0.40711(12) 0.0393(5) Uani 1 1 d . A .
H20A H 0.4265 0.3787 0.4523 0.0716(10) Uiso 1 1 calc R . .
H20B H 0.3225 0.3889 0.4078 0.0716(10) Uiso 1 1 calc R . .
H20C H 0.4272 0.4395 0.3755 0.0716(10) Uiso 1 1 calc R . .
C21 C 0.4644(3) 0.1427(3) 0.43890(19) 0.0815(12) Uani 1 1 d . A .
H21A H 0.5176 0.0684 0.4287 0.0716(10) Uiso 1 1 calc R . .
H21B H 0.3752 0.1615 0.4336 0.0716(10) Uiso 1 1 calc R . .
H21C H 0.4707 0.1447 0.4853 0.0716(10) Uiso 1 1 calc R . .
C22 C 0.7679(3) -0.02759(19) 0.37298(14) 0.0507(6) Uani 1 1 d . A .
H22A H 0.6811 -0.0258 0.3844 0.0716(10) Uiso 1 1 calc R . .
H22B H 0.8298 -0.1022 0.3881 0.0716(10) Uiso 1 1 calc R . .
H22C H 0.7848 -0.0076 0.3241 0.0716(10) Uiso 1 1 calc R . .
C23 C 0.7474(2) 0.04003(19) 0.50872(10) 0.0411(5) Uani 1 1 d . A .
H23A H 0.7644 0.0889 0.5302 0.0716(10) Uiso 1 1 calc R . .
H23B H 0.8019 -0.0371 0.5247 0.0716(10) Uiso 1 1 calc R . .
H23C H 0.6573 0.0508 0.5201 0.0716(10) Uiso 1 1 calc R . .
C24 C 0.95497(18) 0.05158(16) 0.39638(12) 0.0363(4) Uani 1 1 d . A .
H24A H 0.9747 0.0735 0.3480 0.0716(10) Uiso 1 1 calc R . .
H24B H 1.0085 -0.0267 0.4101 0.0716(10) Uiso 1 1 calc R . .
H24C H 0.9721 0.0966 0.4211 0.0716(10) Uiso 1 1 calc R . .
C25 C 0.6721(2) 0.37441(19) 0.48470(11) 0.0386(5) Uani 1 1 d . A .
H25A H 0.6074 0.4241 0.4547 0.0716(10) Uiso 1 1 calc R . .
H25B H 0.6519 0.4017 0.5273 0.0716(10) Uiso 1 1 calc R . .
H25C H 0.6727 0.2999 0.4933 0.0716(10) Uiso 1 1 calc R . .
C26 C 0.8195(3) 0.51523(19) 0.43096(13) 0.0503(6) Uani 1 1 d . A .
H26A H 0.8946 0.5214 0.4016 0.0716(10) Uiso 1 1 calc R . .
H26B H 0.8151 0.5352 0.4744 0.0716(10) Uiso 1 1 calc R . .
H26C H 0.7419 0.5653 0.4098 0.0716(10) Uiso 1 1 calc R . .
C27 C 0.9481(2) 0.2763(2) 0.50589(11) 0.0488(6) Uani 1 1 d . A .
H27A H 0.9487 0.2018 0.5139 0.0716(10) Uiso 1 1 calc R . .
H27B H 0.9223 0.3048 0.5484 0.0716(10) Uiso 1 1 calc R . .
H27C H 1.0340 0.2732 0.4876 0.0716(10) Uiso 1 1 calc R . .
C28 C 1.12183(19) 0.19794(18) 0.28080(12) 0.0403(5) Uani 1 1 d . A .
H28A H 1.1534 0.1359 0.3175 0.0716(10) Uiso 1 1 calc R . .
H28B H 1.1945 0.2093 0.2516 0.0716(10) Uiso 1 1 calc R . .
H28C H 1.0726 0.1814 0.2545 0.0716(10) Uiso 1 1 calc R . .
C29 C 0.97884(19) 0.44764(17) 0.24704(10) 0.0340(4) Uani 1 1 d . A .
H29A H 0.9275 0.4409 0.2173 0.0716(10) Uiso 1 1 calc R . .
H29B H 1.0585 0.4503 0.2213 0.0716(10) Uiso 1 1 calc R . .
H29C H 0.9305 0.5157 0.2660 0.0716(10) Uiso 1 1 calc R . .
C30 C 1.1242(2) 0.3413(2) 0.36703(13) 0.0506(6) Uani 1 1 d . A .
H30A H 1.0757 0.4053 0.3898 0.0716(10) Uiso 1 1 calc R . .
H30B H 1.1962 0.3524 0.3370 0.0716(10) Uiso 1 1 calc R . .
H30C H 1.1565 0.2743 0.4006 0.0716(10) Uiso 1 1 calc R . .

loop_
_atom_site_aniso_label
_atom_site_aniso_U_11
_atom_site_aniso_U_22
_atom_site_aniso_U_33
_atom_site_aniso_U_23
_atom_site_aniso_U_13
_atom_site_aniso_U_12
Pd1 0.01860(6) 0.01430(6) 0.01348(6) -0.00301(4) -0.00265(4) -0.00334(4)
Ge1 0.01644(8) 0.01348(7) 0.01616(8) -0.00220(6) -0.00240(6) -0.00414(6)
Ge2 0.01649(8) 0.01633(8) 0.01507(8) 0.00017(6) -0.00349(6) -0.00542(6)
S1 0.01626(19) 0.01547(19) 0.01468(19) -0.00287(14) -0.00198(14) -0.00512(15)
S1A 0.020(3) 0.023(3) 0.026(3) -0.003(2) 0.001(2) -0.006(2)
S2 0.02462(19) 0.01735(17) 0.01526(17) -0.00334(14) -0.00448(14) -0.00264(15)
S3 0.0283(2) 0.01735(18) 0.01770(18) -0.00379(14) -0.00542(15) -0.00033(15)
P1 0.0248(2) 0.01927(19) 0.01704(19) -0.00603(15) -0.00226(16) -0.00529(16)
Si1 0.0207(2) 0.0190(2) 0.0229(2) -0.00096(17) -0.00287(18) -0.00126(17)
Si2 0.0232(2) 0.0227(2) 0.0378(3) -0.0031(2) 0.0023(2) -0.01055(19)
Si3 0.0256(2) 0.0260(2) 0.0305(3) 0.00284(19) -0.0042(2) -0.0140(2)
Si4 0.0339(3) 0.0317(3) 0.0459(3) -0.0204(2) -0.0044(2) -0.0132(2)
Si5 0.0231(2) 0.0279(2) 0.0379(3) 0.0070(2) -0.0098(2) -0.0135(2)
Si6 0.0269(2) 0.0204(2) 0.0263(2) 0.00276(18) -0.00705(19) -0.00962(19)
Si7 0.0284(2) 0.0287(2) 0.0229(2) -0.00751(19) -0.00416(19) -0.0104(2)
Si8 0.0186(2) 0.0301(2) 0.0280(2) -0.00257(19) -0.00270(18) -0.01051(19)
O1 0.0215(6) 0.0178(5) 0.0163(5) -0.0029(4) -0.0021(4) -0.0004(4)
O2 0.0216(6) 0.0210(6) 0.0150(5) 0.0005(4) 0.0000(4) -0.0008(5)
N1 0.0164(6) 0.0164(6) 0.0224(7) -0.0017(5) -0.0026(5) -0.0038(5)
N2 0.0215(7) 0.0194(7) 0.0299(8) -0.0048(6) -0.0030(6) -0.0093(5)
N3 0.0182(6) 0.0224(7) 0.0195(6) -0.0029(5) -0.0032(5) -0.0079(5)
N4 0.0204(7) 0.0220(7) 0.0241(7) 0.0036(5) -0.0056(5) -0.0102(6)
C1 0.0277(9) 0.0305(9) 0.0256(9) -0.0088(7) 0.0002(7) 0.0001(7)
C2 0.0249(9) 0.0520(13) 0.0339(11) -0.0086(9) 0.0007(8) -0.0100(9)
C3 0.0466(11) 0.0247(9) 0.0304(10) -0.0093(7) -0.0058(8) -0.0158(8)
C4 0.0492(13) 0.0445(12) 0.0406(12) -0.0034(9) -0.0121(10) -0.0298(10)
C5 0.0344(10) 0.0293(9) 0.0183(8) -0.0054(7) -0.0051(7) -0.0092(7)
C6 0.0404(11) 0.0377(11) 0.0221(9) 0.0002(8) -0.0030(8) -0.0139(9)
C7 0.105(2) 0.0466(15) 0.0462(15) -0.0092(12) -0.0444(16) 0.0060(15)
C8 0.0370(13) 0.0295(12) 0.120(3) 0.0273(14) -0.0175(15) -0.0099(10)
C9 0.0463(13) 0.0313(11) 0.0483(13) -0.0120(10) 0.0078(11) 0.0035(9)
C10 0.0345(12) 0.0384(13) 0.118(3) 0.0009(14) -0.0229(14) -0.0178(10)
C11 0.0388(11) 0.0229(9) 0.0515(13) -0.0016(8) -0.0034(9) -0.0157(8)
C12 0.089(2) 0.0496(14) 0.0390(13) -0.0080(11) 0.0271(13) -0.0351(15)
C13 0.0226(9) 0.0393(11) 0.0343(10) -0.0024(8) -0.0003(7) -0.0117(8)
C14 0.0455(12) 0.0377(11) 0.0307(10) 0.0099(8) -0.0096(9) -0.0211(9)
C15 0.0508(14) 0.0431(12) 0.0593(15) 0.0032(11) -0.0069(11) -0.0335(11)
C16 0.0571(15) 0.0591(15) 0.0406(12) -0.0313(11) 0.0072(11) -0.0269(12)
C17 0.0566(15) 0.0590(16) 0.0640(17) -0.0281(13) -0.0245(13) -0.0160(13)
C18 0.0614(17) 0.0392(13) 0.100(2) -0.0344(14) 0.0003(16) -0.0229(12)
C19 0.0346(11) 0.0370(11) 0.0622(15) -0.0190(10) -0.0240(10) -0.0053(9)
C20 0.0218(9) 0.0544(13) 0.0422(12) -0.0152(10) 0.0019(8) -0.0143(9)
C21 0.0359(13) 0.0664(18) 0.125(3) 0.0529(19) -0.0263(16) -0.0326(13)
C22 0.0581(15) 0.0337(11) 0.0676(17) -0.0133(11) -0.0122(13) -0.0206(11)
C23 0.0420(12) 0.0419(12) 0.0307(10) 0.0129(9) -0.0092(9) -0.0162(10)
C24 0.0271(9) 0.0230(9) 0.0487(12) 0.0013(8) -0.0049(8) -0.0039(7)
C25 0.0373(11) 0.0500(12) 0.0308(10) -0.0190(9) 0.0048(8) -0.0170(9)
C26 0.0682(17) 0.0397(12) 0.0513(14) -0.0208(11) 0.0035(12) -0.0270(12)
C27 0.0491(13) 0.0641(16) 0.0264(10) -0.0056(10) -0.0134(9) -0.0131(12)
C28 0.0232(9) 0.0378(11) 0.0491(13) -0.0079(9) 0.0063(9) -0.0063(8)
C29 0.0329(10) 0.0341(10) 0.0362(10) 0.0022(8) -0.0014(8) -0.0199(8)
C30 0.0297(11) 0.0801(18) 0.0499(14) -0.0091(13) -0.0090(10) -0.0283(12)

loop_
_atom_type_symbol
_atom_type_description
_atom_type_scat_dispersion_real
_atom_type_scat_dispersion_imag
_atom_type_scat_source
C C 0.0033 0.0016 'International Tables Vol C Tables 4.2.6.8 and 6.1.1.4'
H H 0.0000 0.0000 'International Tables Vol C Tables 4.2.6.8 and 6.1.1.4'
N N 0.0061 0.0033 'International Tables Vol C Tables 4.2.6.8 and 6.1.1.4'
O O 0.0106 0.0060 'International Tables Vol C Tables 4.2.6.8 and 6.1.1.4'
Si Si 0.0817 0.0704 'International Tables Vol C Tables 4.2.6.8 and 6.1.1.4'
P P 0.1023 0.0942 'International Tables Vol C Tables 4.2.6.8 and 6.1.1.4'
S S 0.1246 0.1234 'International Tables Vol C Tables 4.2.6.8 and 6.1.1.4'
Ge Ge 0.1547 1.8001 'International Tables Vol C Tables 4.2.6.8 and 6.1.1.4'
Pd Pd -0.9988 1.0072 'International Tables Vol C Tables 4.2.6.8 and 6.1.1.4'

loop_
_geom_angle_atom_site_label_1
_geom_angle_atom_site_label_2
_geom_angle_atom_site_label_3
_geom_angle
_geom_angle_site_symmetry_1
_geom_angle_site_symmetry_3
_geom_angle_publ_flag
S1 Pd1 S1A 35.92(13) . . ?
S1 Pd1 P1 174.211(16) . . ?
S1A Pd1 P1 148.50(14) . . ?
S1 Pd1 S2 92.494(17) . . ?
S1A Pd1 S2 87.76(10) . . ?
P1 Pd1 S2 91.587(17) . . ?
S1 Pd1 S3 90.356(17) . . ?
S1A Pd1 S3 91.42(11) . . ?
P1 Pd1 S3 85.971(17) . . ?
S2 Pd1 S3 173.938(16) . . ?
N1 Ge1 N2 116.44(6) . . ?
N1 Ge1 O1 102.72(6) . . ?
N2 Ge1 O1 103.15(6) . . ?
N1 Ge1 S2 114.42(5) . . ?
N2 Ge1 S2 114.75(5) . . ?
O1 Ge1 S2 102.67(4) . . ?
N4 Ge2 N3 115.88(6) . . ?
N4 Ge2 O2 102.63(6) . . ?
N3 Ge2 O2 104.19(6) . . ?
N4 Ge2 S3 115.05(5) . . ?
N3 Ge2 S3 114.08(5) . . ?
O2 Ge2 S3 102.54(4) . . ?
O2 S1 O1 99.21(6) . . ?
O2 S1 Pd1 106.98(5) . . ?
O1 S1 Pd1 108.47(5) . . ?
O2 S1A O1 100.2(3) . . ?
O2 S1A Pd1 107.68(12) . . ?
O1 S1A Pd1 108.4(2) . . ?
Ge1 S2 Pd1 102.510(18) . . ?
Ge2 S3 Pd1 102.985(18) . . ?
C3 P1 C5 104.05(9) . . ?
C3 P1 C1 103.88(9) . . ?
C5 P1 C1 104.99(9) . . ?
C3 P1 Pd1 109.63(7) . . ?
C5 P1 Pd1 118.74(6) . . ?
C1 P1 Pd1 114.12(6) . . ?
N1 Si1 C7 111.66(10) . . ?
N1 Si1 C8 114.41(9) . . ?
C7 Si1 C8 105.58(17) . . ?
N1 Si1 C9 110.25(9) . . ?
C7 Si1 C9 110.54(15) . . ?
C8 Si1 C9 104.07(14) . . ?
N1 Si2 C12 110.11(10) . . ?
N1 Si2 C11 113.57(8) . . ?
C12 Si2 C11 108.48(12) . . ?
N1 Si2 C10 110.85(10) . . ?
C12 Si2 C10 110.12(16) . . ?
C11 Si2 C10 103.50(11) . . ?
N2 Si3 C13 112.05(8) . . ?
N2 Si3 C14 111.44(9) . . ?
C13 Si3 C14 110.54(10) . . ?
N2 Si3 C15 111.54(10) . . ?
C13 Si3 C15 105.28(11) . . ?
C14 Si3 C15 105.64(11) . . ?
N2 Si4 C16 111.89(9) . . ?
N2 Si4 C17 109.81(10) . . ?
C16 Si4 C17 108.82(14) . . ?
N2 Si4 C18 113.70(12) . . ?
C16 Si4 C18 105.69(13) . . ?
C17 Si4 C18 106.68(13) . . ?
N4 Si5 C20 113.60(9) . . ?
N4 Si5 C21 111.09(9) . . ?
C20 Si5 C21 103.34(14) . . ?
N4 Si5 C19 108.60(9) . . ?
C20 Si5 C19 110.96(10) . . ?
C21 Si5 C19 109.14(15) . . ?
N4 Si6 C24 110.74(8) . . ?
N4 Si6 C23 110.49(9) . . ?
C24 Si6 C23 107.80(10) . . ?
N4 Si6 C22 111.90(10) . . ?
C24 Si6 C22 104.89(11) . . ?
C23 Si6 C22 110.81(12) . . ?
N3 Si7 C25 112.71(8) . . ?
N3 Si7 C26 110.41(9) . . ?
C25 Si7 C26 105.47(11) . . ?
N3 Si7 C27 110.33(9) . . ?
C25 Si7 C27 106.31(11) . . ?
C26 Si7 C27 111.48(13) . . ?
N3 Si8 C28 114.87(9) . . ?
N3 Si8 C29 111.51(8) . . ?
C28 Si8 C29 109.28(10) . . ?
N3 Si8 C30 110.81(9) . . ?
C28 Si8 C30 103.50(12) . . ?
C29 Si8 C30 106.24(11) . . ?
S1A O1 S1 52.37(14) . . ?
S1A O1 Ge1 118.16(10) . . ?
S1 O1 Ge1 114.05(6) . . ?
S1A O2 S1 53.3(2) . . ?
S1A O2 Ge2 121.50(17) . . ?
S1 O2 Ge2 115.48(7) . . ?
Si1 N1 Si2 117.86(8) . . ?
Si1 N1 Ge1 125.08(8) . . ?
Si2 N1 Ge1 116.87(7) . . ?
Si3 N2 Si4 121.37(8) . . ?
Si3 N2 Ge1 117.27(8) . . ?
Si4 N2 Ge1 119.03(8) . . ?
Si7 N3 Si8 119.40(8) . . ?
Si7 N3 Ge2 119.32(8) . . ?
Si8 N3 Ge2 119.31(8) . . ?
Si6 N4 Si5 119.31(8) . . ?
Si6 N4 Ge2 118.09(8) . . ?
Si5 N4 Ge2 118.38(8) . . ?
C2 C1 P1 115.05(14) . . ?
C4 C3 P1 112.95(14) . . ?
C6 C5 P1 114.72(13) . . ?

loop_
_geom_bond_atom_site_label_1
_geom_bond_atom_site_label_2
_geom_bond_distance
_geom_bond_site_symmetry_2
_geom_bond_publ_flag
Pd1 S1 2.2937(5) . ?
Pd1 S1A 2.2961(15) . ?
Pd1 P1 2.3072(5) . ?
Pd1 S2 2.3321(4) . ?
Pd1 S3 2.3420(4) . ?
Ge1 N1 1.8300(14) . ?
Ge1 N2 1.8357(14) . ?
Ge1 O1 1.8630(11) . ?
Ge1 S2 2.1781(5) . ?
Ge2 N4 1.8305(14) . ?
Ge2 N3 1.8318(14) . ?
Ge2 O2 1.8571(11) . ?
Ge2 S3 2.1794(5) . ?
S1 O2 1.5889(12) . ?
S1 O1 1.6041(12) . ?
S1A O2 1.567(3) . ?
S1A O1 1.603(6) . ?
P1 C3 1.826(2) . ?
P1 C5 1.8311(18) . ?
P1 C1 1.8339(19) . ?
Si1 N1 1.7546(14) . ?
Si1 C7 1.851(3) . ?
Si1 C8 1.856(3) . ?
Si1 C9 1.859(2) . ?
Si2 N1 1.7662(15) . ?
Si2 C12 1.846(3) . ?
Si2 C11 1.858(2) . ?
Si2 C10 1.880(3) . ?
Si3 N2 1.7634(16) . ?
Si3 C13 1.868(2) . ?
Si3 C14 1.869(2) . ?
Si3 C15 1.874(2) . ?
Si4 N2 1.7699(16) . ?
Si4 C16 1.858(3) . ?
Si4 C17 1.867(3) . ?
Si4 C18 1.874(2) . ?
Si5 N4 1.7689(15) . ?
Si5 C20 1.859(2) . ?
Si5 C21 1.865(2) . ?
Si5 C19 1.873(2) . ?
Si6 N4 1.7614(15) . ?
Si6 C24 1.864(2) . ?
Si6 C23 1.869(2) . ?
Si6 C22 1.870(2) . ?
Si7 N3 1.7633(15) . ?
Si7 C25 1.860(2) . ?
Si7 C26 1.869(2) . ?
Si7 C27 1.870(2) . ?
Si8 N3 1.7646(15) . ?
Si8 C28 1.865(2) . ?
Si8 C29 1.867(2) . ?
Si8 C30 1.875(2) . ?
C1 C2 1.525(3) . ?
C3 C4 1.529(3) . ?
C5 C6 1.528(3) . ?
